data_7713048
loop_
_publ_author_name
'Shekhovtsov, Nikita'
'Nikolaenkova, Elena B.'
'Vorob'eva, Sofia'
'Plyusnin, Victor F.'
'Vinogradova, Katerina A.'
'Sukhikh, Taisiya'
'Tikhonov, Alexsei Ya.'
'Bushuev, Mark B.'

_publ_section_title
;
 Luminescence of ESIPT-capable zinc(II) complexes with a
 1-hydroxy-1H-imidazole-based ligand: exploring the impact of substitution
 in the proton-donating moiety
;
_journal_name_full 'Dalton Transactions'
_journal_paper_doi 10.1039/D3DT01190A
_journal_year 2023
_chemical_formula_moiety 'C19 H15 I2 N5 O Zn'
_chemical_formula_sum 'C19 H15 I2 N5 O Zn'
_chemical_formula_weight 648.53
_space_group_crystal_system monoclinic
_space_group_IT_number 14
_space_group_name_Hall '-P 2yn'
_space_group_name_H-M_alt 'P 1 21/n 1'
_atom_sites_solution_hydrogens geom
_atom_sites_solution_primary dual
_audit_creation_date 2023-03-24
_audit_creation_method
;
Olex2 1.3
(compiled 2020.11.12 svn.r5f609507 for OlexSys, GUI svn.r6408)
;
_audit_update_record
;
2023-04-20 deposited with the CCDC.	2023-05-16 downloaded from the CCDC.
;
_cell_angle_alpha 90
_cell_angle_beta 100.797(4)
_cell_angle_gamma 90
_cell_formula_units_Z 4
_cell_length_a 10.0224(11)
_cell_length_b 18.493(2)
_cell_length_c 11.1411(11)
_cell_measurement_reflns_used 3608
_cell_measurement_temperature 150.0
_cell_measurement_theta_max 24.16
_cell_measurement_theta_min 2.16
_cell_volume 2028.4(4)
_computing_cell_refinement 'Bruker SAINT'
_computing_data_collection 'Bruker APEX3'
_computing_data_reduction 'Bruker SAINT'
_computing_molecular_graphics 'Olex2 1.3 (Dolomanov et al., 2009)'
_computing_publication_material 'Olex2 1.3 (Dolomanov et al., 2009)'
_computing_structure_refinement 'SHELXL 2017/1 (Sheldrick, 2015)'
_computing_structure_solution 'SHELXT 2018/2 (Sheldrick, 2018)'
_diffrn_ambient_temperature 150.0
_diffrn_detector_area_resol_mean 7.41
_diffrn_measured_fraction_theta_full 0.999
_diffrn_measured_fraction_theta_max 0.999
_diffrn_measurement_device 'three-circle diffractometer'
_diffrn_measurement_device_type 'Bruker D8 Venture diffractometer'
_diffrn_measurement_method '\f and \w scans'
_diffrn_radiation_monochromator 'Incoatec HELIOS multilayer mirrors'
_diffrn_radiation_type MoK\a
_diffrn_radiation_wavelength 0.71073
_diffrn_reflns_av_R_equivalents 0.0588
_diffrn_reflns_av_unetI/netI 0.0408
_diffrn_reflns_Laue_measured_fraction_full 0.999
_diffrn_reflns_Laue_measured_fraction_max 0.999
_diffrn_reflns_limit_h_max 11
_diffrn_reflns_limit_h_min -11
_diffrn_reflns_limit_k_max 21
_diffrn_reflns_limit_k_min -21
_diffrn_reflns_limit_l_max 12
_diffrn_reflns_limit_l_min -12
_diffrn_reflns_number 18571
_diffrn_reflns_point_group_measured_fraction_full 0.999
_diffrn_reflns_point_group_measured_fraction_max 0.999
_diffrn_reflns_theta_full 24.456
_diffrn_reflns_theta_max 24.456
_diffrn_reflns_theta_min 2.203
_diffrn_source 'Incoatec IuS3.0 microfocus X-ray tube'
_diffrn_source_current 1.4
_diffrn_source_power 0.07
_diffrn_source_voltage 50.0
_diffrn_standards_number 0
_exptl_absorpt_coefficient_mu 4.275
_exptl_absorpt_correction_T_max 0.7451
_exptl_absorpt_correction_T_min 0.6515
_exptl_absorpt_correction_type multi-scan
_exptl_absorpt_process_details 'SADABS-2016/2 (Bruker,2016/2) was used for absorption correction.'
_exptl_crystal_colour yellow
_exptl_crystal_colour_primary yellow
_exptl_crystal_density_diffrn 2.124
_exptl_crystal_description plate
_exptl_crystal_F_000 1232
_exptl_crystal_preparation Luminescent
_exptl_crystal_size_max 0.12
_exptl_crystal_size_mid 0.11
_exptl_crystal_size_min 0.03
_refine_diff_density_max 1.234
_refine_diff_density_min -0.442
_refine_diff_density_rms 0.110
_refine_ls_extinction_method none
_refine_ls_goodness_of_fit_ref 1.068
_refine_ls_hydrogen_treatment constr
_refine_ls_matrix_type full
_refine_ls_number_parameters 316
_refine_ls_number_reflns 3354
_refine_ls_number_restraints 22
_refine_ls_restrained_S_all 1.101
_refine_ls_R_factor_all 0.0515
_refine_ls_R_factor_gt 0.0374
_refine_ls_shift/su_max 0.002
_refine_ls_shift/su_mean 0.000
_refine_ls_structure_factor_coef Fsqd
_refine_ls_weighting_details 'w=1/[\s^2^(Fo^2^)+(0.0323P)^2^+4.0770P] where P=(Fo^2^+2Fc^2^)/3'
_refine_ls_weighting_scheme calc
_refine_ls_wR_factor_gt 0.0793
_refine_ls_wR_factor_ref 0.0850
_reflns_Friedel_coverage 0.000
_reflns_number_gt 2730
_reflns_number_total 3354
_reflns_threshold_expression 'I > 2\s(I)'
_cod_data_source_file d3dt01190a2.cif
_cod_data_source_block gr-90-72
_cod_database_code 7713048
_shelx_shelxl_version_number 2017/1
_shelx_space_group_comment
;
The symmetry employed for this shelxl refinement is uniquely defined
by the following loop, which should always be used as a source of
symmetry information in preference to the above space-group names.
They are only intended as comments.
;
_shelx_estimated_absorpt_t_max 0.882
_shelx_estimated_absorpt_t_min 0.628
_olex2_refinement_description
;
1. Fixed Uiso
 At 1.2 times of:
  All C(H) groups
 At 1.5 times of:
  All C(H,H,H) groups, All O(H) groups
2. Restrained distances
 C31-C32
 1.44 with sigma of 0.02
 O2-N9
 1.34 with sigma of 0.02
 I3-Zn2 \\sim I1-Zn1 \\sim I2-Zn1 \\sim I4-Zn2
 with sigma of 0.02
 C25-C24 \\sim C6-C5
 with sigma of 0.02
 C14-C15 \\sim C33-C34
 with sigma of 0.02
 C11-C10 \\sim C30-C29
 with sigma of 0.02
 N9-C34 \\sim C34-N8
 with sigma of 0.02
 C28-C30 \\sim C30-N7
 with sigma of 0.02
 C31-C29 \\sim C29-N8
 with sigma of 0.02
 C30-C32 \\sim C32-N9
 with sigma of 0.02
 C23-C25 \\sim C25-N6
 with sigma of 0.02
 C26-C24 \\sim C24-N7
 with sigma of 0.02
3. Restrained planarity
 C33, N9, N8, C31, C30, C32, O2
 with sigma of 0.1
 C28, C29, N7, C30
 with sigma of 0.1
4. Uiso/Uaniso restraints and constraints
Uiso(C29) = Uiso(N8) = Uiso(N7) = Uiso(N6) = Uiso(C30) = Uiso(C33) = Uiso(C25)
= Uiso(C24) = Uiso(C20) = Uiso(C31) = Uiso(C34) = Uiso(N9) = Uiso(C28) =
Uiso(C26) = Uiso(C23) = Uiso(C21) = Uiso(C32) = Uiso(N10) = Uiso(C35) =
Uiso(O2) = Uiso(C27) = Uiso(C22) = Uiso(C38) = Uiso(C36) = Uiso(C37)
5. Others
 Sof(Zn2)=Sof(C34)=Sof(N10)=Sof(C38)=Sof(H38)=Sof(C37)=Sof(H37)=Sof(C36)=
 Sof(H36)=Sof(C35)=Sof(H35)=Sof(O2)=Sof(H2A)=Sof(C30)=Sof(C31)=Sof(N9)=Sof(C33)=
 Sof(N8)=Sof(C32)=Sof(H32A)=Sof(H32B)=Sof(H32C)=Sof(C29)=Sof(N7)=Sof(C25)=
 Sof(C26)=Sof(H26)=Sof(C27)=Sof(H27)=Sof(C28)=Sof(H28)=Sof(C24)=Sof(N6)=
 Sof(C20)=Sof(H20)=Sof(C21)=Sof(H21)=Sof(C22)=Sof(H22)=Sof(C23)=Sof(H23)=
 Sof(I4)=Sof(I3)=1-FVAR(1)
 Sof(I1)=Sof(I2)=Sof(Zn1)=Sof(N5)=Sof(O1)=Sof(H1)=Sof(N3)=Sof(N2)=Sof(N1)=
 Sof(N4)=Sof(C5)=Sof(C4)=Sof(H4)=Sof(C15)=Sof(C10)=Sof(C11)=Sof(C16)=Sof(H16)=
 Sof(C14)=Sof(C19)=Sof(H19)=Sof(C6)=Sof(C3)=Sof(H3)=Sof(C18)=Sof(H18)=Sof(C17)=
 Sof(H17)=Sof(C7)=Sof(H7)=Sof(C2)=Sof(H2)=Sof(C12)=Sof(C9)=Sof(H9)=Sof(C1)=
 Sof(H1A)=Sof(C8)=Sof(H8)=Sof(C13)=Sof(H13A)=Sof(H13B)=Sof(H13C)=FVAR(1)
6.a Aromatic/amide H refined with riding coordinates:
 C4(H4), C16(H16), C19(H19), C3(H3), C18(H18), C17(H17), C7(H7), C2(H2),
 C9(H9), C1(H1A), C8(H8), C38(H38), C37(H37), C36(H36), C35(H35), C26(H26),
 C27(H27), C28(H28), C20(H20), C21(H21), C22(H22), C23(H23)
6.b Fitted pentagon refined as free rotating group:
 C30(C31,N9,C33,N8)
6.c Fitted hexagon refined as free rotating group:
 C34(N10,C38,C37,C36,C35), C29(N7,C25,C26,C27,C28), C24(N6,C20,C21,C22,C23)
6.d Idealised Me refined as rotating group:
 C13(H13A,H13B,H13C), C32(H32A,H32B,H32C)
6.e Idealised tetrahedral OH refined as rotating group:
 O1(H1), O2(H2A)
;
_olex2_submission_special_instructions 'No special instructions were received'

loop_
_space_group_symop_operation_xyz
'x, y, z'
'-x+1/2, y+1/2, -z+1/2'
'-x, -y, -z'
'x-1/2, -y-1/2, z-1/2'

loop_
_atom_site_label
_atom_site_type_symbol
_atom_site_fract_x
_atom_site_fract_y
_atom_site_fract_z
_atom_site_U_iso_or_equiv
_atom_site_adp_type
_atom_site_occupancy
_atom_site_site_symmetry_order
_atom_site_calc_flag
_atom_site_refinement_flags_posn
_atom_site_refinement_flags_adp
_atom_site_refinement_flags_occupancy
_atom_site_disorder_assembly
_atom_site_disorder_group
I1 I 0.5827(3) 0.12740(16) 0.3764(2) 0.0497(8) Uani 0.809(3) 1 d D . P A 1
I2 I 0.8231(7) 0.1117(3) 0.7626(4) 0.0450(6) Uani 0.809(3) 1 d D . P A 1
Zn1 Zn 0.65699(10) 0.18030(4) 0.59335(7) 0.0285(3) Uani 0.809(3) 1 d D . P A 1
N5 N 1.1244(7) 0.2443(4) 0.4486(9) 0.0320(16) Uani 0.809(3) 1 d . . P A 1
O1 O 1.0696(6) 0.3737(3) 0.4943(5) 0.0411(14) Uani 0.809(3) 1 d . . P A 1
H1 H 1.125320 0.341316 0.484452 0.062 Uiso 0.809(3) 1 calc R U P A 1
N3 N 0.8010(6) 0.2629(3) 0.5467(6) 0.0264(14) Uani 0.809(3) 1 d . . P A 1
N2 N 0.5659(6) 0.2773(4) 0.6244(6) 0.0303(15) Uani 0.809(3) 1 d . . P A 1
N1 N 0.4695(6) 0.1504(3) 0.6624(6) 0.0296(15) Uani 0.809(3) 1 d . . P A 1
N4 N 0.9532(6) 0.3421(4) 0.5212(5) 0.0310(15) Uani 0.809(3) 1 d . . P A 1
C5 C 0.3940(9) 0.2057(4) 0.6867(9) 0.0260(17) Uani 0.809(3) 1 d D . P A 1
C4 C 0.2753(9) 0.1936(5) 0.7325(9) 0.033(2) Uani 0.809(3) 1 d . . P A 1
H4 H 0.222348 0.233299 0.750858 0.040 Uiso 0.809(3) 1 calc R U P A 1
C15 C 1.0101(8) 0.2160(4) 0.4809(9) 0.0309(19) Uani 0.809(3) 1 d D . P A 1
C10 C 0.6233(8) 0.3391(4) 0.6003(8) 0.0302(18) Uani 0.809(3) 1 d D . P A 1
C11 C 0.7563(7) 0.3313(4) 0.5676(7) 0.0274(17) Uani 0.809(3) 1 d D . P A 1
C16 C 0.9826(8) 0.1409(5) 0.4735(8) 0.0362(19) Uani 0.809(3) 1 d . . P A 1
H16 H 0.900345 0.122104 0.491411 0.043 Uiso 0.809(3) 1 calc R U P A 1
C14 C 0.9235(7) 0.2700(4) 0.5170(6) 0.0268(17) Uani 0.809(3) 1 d D . P A 1
C19 C 1.2118(8) 0.1988(5) 0.4145(8) 0.037(2) Uani 0.809(3) 1 d . . P A 1
H19 H 1.291793 0.217838 0.392249 0.044 Uiso 0.809(3) 1 calc R U P A 1
C6 C 0.4445(8) 0.2786(4) 0.6590(7) 0.0311(18) Uani 0.809(3) 1 d D . P A 1
C3 C 0.2357(8) 0.1243(5) 0.7506(7) 0.0334(18) Uani 0.809(3) 1 d . . P A 1
H3 H 0.154874 0.115290 0.781063 0.040 Uiso 0.809(3) 1 calc R U P A 1
C18 C 1.1928(8) 0.1255(5) 0.4098(7) 0.0352(19) Uani 0.809(3) 1 d . . P A 1
H18 H 1.259359 0.094959 0.385819 0.042 Uiso 0.809(3) 1 calc R U P A 1
C17 C 1.0780(9) 0.0962(5) 0.4397(8) 0.0388(19) Uani 0.809(3) 1 d . . P A 1
H17 H 1.064576 0.045362 0.437093 0.047 Uiso 0.809(3) 1 calc R U P A 1
C7 C 0.3750(9) 0.3412(5) 0.6696(8) 0.043(2) Uani 0.809(3) 1 d . . P A 1
H7 H 0.291441 0.340554 0.698196 0.052 Uiso 0.809(3) 1 calc R U P A 1
C2 C 0.3143(10) 0.0682(5) 0.7242(9) 0.043(2) Uani 0.809(3) 1 d . . P A 1
H2 H 0.288738 0.019667 0.736339 0.051 Uiso 0.809(3) 1 calc R U P A 1
C12 C 0.8545(7) 0.3829(4) 0.5552(6) 0.0297(17) Uani 0.809(3) 1 d . . P A 1
C9 C 0.5578(8) 0.4055(5) 0.6055(7) 0.041(2) Uani 0.809(3) 1 d . . P A 1
H9 H 0.599215 0.449395 0.587814 0.049 Uiso 0.809(3) 1 calc R U P A 1
C1 C 0.4309(8) 0.0827(5) 0.6799(8) 0.039(2) Uani 0.809(3) 1 d . . P A 1
H1A H 0.485059 0.043660 0.661292 0.047 Uiso 0.809(3) 1 calc R U P A 1
C8 C 0.4293(8) 0.4052(4) 0.6376(7) 0.040(2) Uani 0.809(3) 1 d . . P A 1
H8 H 0.379737 0.449043 0.637383 0.048 Uiso 0.809(3) 1 calc R U P A 1
C13 C 0.8666(9) 0.4611(4) 0.5742(8) 0.042(2) Uani 0.809(3) 1 d . . P A 1
H13A H 0.962732 0.474129 0.597767 0.064 Uiso 0.809(3) 1 calc R U P A 1
H13B H 0.818206 0.475313 0.639130 0.064 Uiso 0.809(3) 1 calc R U P A 1
H13C H 0.827067 0.486126 0.498321 0.064 Uiso 0.809(3) 1 calc R U P A 1
Zn2 Zn 0.7535(4) 0.1849(2) 0.5658(3) 0.0341(14) Uani 0.191(3) 1 d D . P A 2
C34 C 0.396(4) 0.1949(17) 0.686(5) 0.058(4) Uiso 0.191(3) 1 d DG . P A 2
N10 N 0.277(4) 0.2138(13) 0.725(5) 0.058(4) Uiso 0.191(3) 1 d G . P A 2
C38 C 0.194(3) 0.1603(19) 0.759(3) 0.058(4) Uiso 0.191(3) 1 d G . P A 2
H38 H 0.112386 0.173226 0.785737 0.070 Uiso 0.191(3) 1 calc R U P A 2
C37 C 0.229(4) 0.0879(16) 0.752(4) 0.058(4) Uiso 0.191(3) 1 d G . P A 2
H37 H 0.172008 0.051372 0.775148 0.070 Uiso 0.191(3) 1 calc R U P A 2
C36 C 0.348(4) 0.0691(13) 0.713(4) 0.058(4) Uiso 0.191(3) 1 d G . P A 2
H36 H 0.371991 0.019585 0.708348 0.070 Uiso 0.191(3) 1 calc R U P A 2
C35 C 0.431(4) 0.123(2) 0.679(5) 0.058(4) Uiso 0.191(3) 1 d G . P A 2
H35 H 0.512353 0.109652 0.652136 0.070 Uiso 0.191(3) 1 calc R U P A 2
O2 O 0.297(2) 0.3455(16) 0.679(3) 0.058(4) Uiso 0.191(3) 1 d D . P A 2
H2A H 0.266045 0.310306 0.713531 0.087 Uiso 0.191(3) 1 calc R U P A 2
C30 C 0.628(2) 0.3312(12) 0.610(4) 0.058(4) Uiso 0.191(3) 1 d DG . P A 2
C31 C 0.515(2) 0.3747(11) 0.623(3) 0.058(4) Uiso 0.191(3) 1 d DG . P A 2
N9 N 0.4132(19) 0.3286(14) 0.655(2) 0.058(4) Uiso 0.191(3) 1 d DG . P A 2
C33 C 0.464(3) 0.2567(13) 0.660(3) 0.058(4) Uiso 0.191(3) 1 d DG . P A 2
N8 N 0.596(3) 0.2583(12) 0.633(4) 0.058(4) Uiso 0.191(3) 1 d DG . P A 2
C32 C 0.500(3) 0.4513(14) 0.607(3) 0.058(4) Uiso 0.191(3) 1 d D . P A 2
H32A H 0.519753 0.475238 0.686759 0.087 Uiso 0.191(3) 1 calc R U P A 2
H32B H 0.407244 0.462544 0.566287 0.087 Uiso 0.191(3) 1 calc R U P A 2
H32C H 0.564145 0.468512 0.556510 0.087 Uiso 0.191(3) 1 calc R U P A 2
C29 C 0.749(2) 0.3477(11) 0.575(3) 0.058(4) Uiso 0.191(3) 1 d DG . P A 2
N7 N 0.821(3) 0.2881(10) 0.546(3) 0.058(4) Uiso 0.191(3) 1 d DG . P A 2
C25 C 0.948(3) 0.2975(11) 0.516(4) 0.058(4) Uiso 0.191(3) 1 d DG . P A 2
C26 C 1.003(2) 0.3665(13) 0.515(3) 0.058(4) Uiso 0.191(3) 1 d DG . P A 2
H26 H 1.090349 0.372908 0.494603 0.070 Uiso 0.191(3) 1 calc R U P A 2
C27 C 0.931(2) 0.4260(11) 0.545(3) 0.058(4) Uiso 0.191(3) 1 d G . P A 2
H27 H 0.968725 0.473134 0.543995 0.070 Uiso 0.191(3) 1 calc R U P A 2
C28 C 0.804(2) 0.4166(10) 0.575(3) 0.058(4) Uiso 0.191(3) 1 d DG . P A 2
H28 H 0.754333 0.457311 0.594657 0.070 Uiso 0.191(3) 1 calc R U P A 2
C24 C 1.017(4) 0.2319(13) 0.482(5) 0.058(4) Uiso 0.191(3) 1 d DG . P A 2
N6 N 0.953(3) 0.1657(14) 0.490(3) 0.058(4) Uiso 0.191(3) 1 d DG . P A 2
C20 C 1.013(4) 0.1025(13) 0.458(3) 0.058(4) Uiso 0.191(3) 1 d G . P A 2
H20 H 0.970010 0.057234 0.463702 0.070 Uiso 0.191(3) 1 calc R U P A 2
C21 C 1.137(4) 0.1055(16) 0.419(4) 0.058(4) Uiso 0.191(3) 1 d G . P A 2
H21 H 1.178314 0.062339 0.398010 0.070 Uiso 0.191(3) 1 calc R U P A 2
C22 C 1.201(3) 0.1718(19) 0.412(5) 0.058(4) Uiso 0.191(3) 1 d G . P A 2
H22 H 1.285176 0.173826 0.385195 0.070 Uiso 0.191(3) 1 calc R U P A 2
C23 C 1.140(4) 0.2349(16) 0.443(6) 0.058(4) Uiso 0.191(3) 1 d DG . P A 2
H23 H 1.183734 0.280208 0.438071 0.070 Uiso 0.191(3) 1 calc R U P A 2
I4 I 0.841(3) 0.1147(12) 0.7682(17) 0.055(5) Uani 0.191(3) 1 d D . P A 2
I3 I 0.5797(9) 0.1318(6) 0.3700(7) 0.025(2) Uani 0.191(3) 1 d D . P A 2

loop_
_atom_site_aniso_label
_atom_site_aniso_U_11
_atom_site_aniso_U_22
_atom_site_aniso_U_33
_atom_site_aniso_U_23
_atom_site_aniso_U_13
_atom_site_aniso_U_12
I1 0.0484(14) 0.0582(13) 0.0468(13) -0.0223(10) 0.0199(9) -0.0154(9)
I2 0.0306(18) 0.0570(12) 0.0480(9) 0.0248(7) 0.0087(7) 0.0068(8)
Zn1 0.0263(6) 0.0313(5) 0.0288(5) 0.0003(4) 0.0077(4) 0.0016(4)
N5 0.017(3) 0.056(4) 0.023(3) 0.004(3) 0.002(3) 0.002(3)
O1 0.034(3) 0.046(3) 0.046(3) 0.003(3) 0.015(3) -0.007(3)
N3 0.025(3) 0.034(4) 0.020(3) 0.001(3) 0.002(2) 0.002(3)
N2 0.029(4) 0.043(4) 0.018(3) 0.001(3) 0.000(3) 0.000(3)
N1 0.020(3) 0.038(4) 0.031(4) 0.000(3) 0.005(3) 0.002(3)
N4 0.023(3) 0.047(4) 0.022(3) 0.001(3) 0.002(3) -0.007(3)
C5 0.023(4) 0.039(5) 0.016(3) -0.001(3) 0.004(3) 0.002(3)
C4 0.026(4) 0.055(6) 0.018(4) -0.001(4) 0.005(3) 0.007(5)
C15 0.023(4) 0.052(5) 0.016(4) 0.008(4) -0.001(3) -0.005(4)
C10 0.036(4) 0.039(5) 0.016(4) 0.005(3) 0.005(3) 0.002(4)
C11 0.035(4) 0.030(4) 0.015(4) 0.002(3) -0.001(3) -0.004(3)
C16 0.023(4) 0.037(5) 0.052(5) 0.016(4) 0.015(4) 0.011(4)
C14 0.035(4) 0.023(4) 0.020(4) 0.001(3) -0.002(3) -0.007(3)
C19 0.030(5) 0.053(6) 0.025(4) -0.002(4) -0.001(3) 0.002(4)
C6 0.036(4) 0.040(5) 0.014(4) -0.001(3) -0.003(3) -0.003(4)
C3 0.022(4) 0.054(6) 0.025(4) -0.004(4) 0.008(3) -0.001(4)
C18 0.027(4) 0.050(6) 0.028(4) 0.006(4) 0.005(3) 0.004(4)
C17 0.033(5) 0.046(5) 0.041(5) 0.002(4) 0.015(4) 0.009(4)
C7 0.036(5) 0.066(6) 0.032(5) -0.018(4) 0.018(4) -0.006(5)
C2 0.048(7) 0.053(5) 0.028(4) 0.002(4) 0.010(4) -0.011(4)
C12 0.033(4) 0.034(4) 0.024(4) -0.004(3) 0.008(3) 0.008(3)
C9 0.040(5) 0.043(5) 0.043(5) 0.000(4) 0.014(4) 0.007(4)
C1 0.036(5) 0.047(5) 0.037(5) 0.003(4) 0.011(4) -0.002(4)
C8 0.038(5) 0.043(5) 0.039(5) -0.002(4) 0.010(4) 0.017(4)
C13 0.045(5) 0.033(5) 0.051(5) 0.004(4) 0.013(4) -0.004(4)
Zn2 0.027(3) 0.046(2) 0.031(2) 0.0070(17) 0.0100(17) -0.0032(18)
I4 0.025(6) 0.085(8) 0.058(5) 0.037(5) 0.018(4) 0.007(3)
I3 0.016(3) 0.045(4) 0.012(3) 0.007(3) 0.002(2) -0.008(2)

loop_
_atom_type_symbol
_atom_type_description
_atom_type_scat_dispersion_real
_atom_type_scat_dispersion_imag
_atom_type_scat_source
C C 0.0033 0.0016 'International Tables Vol C Tables 4.2.6.8 and 6.1.1.4'
H H 0.0000 0.0000 'International Tables Vol C Tables 4.2.6.8 and 6.1.1.4'
I I -0.4742 1.8119 'International Tables Vol C Tables 4.2.6.8 and 6.1.1.4'
N N 0.0061 0.0033 'International Tables Vol C Tables 4.2.6.8 and 6.1.1.4'
O O 0.0106 0.0060 'International Tables Vol C Tables 4.2.6.8 and 6.1.1.4'
Zn Zn 0.2839 1.4301 'International Tables Vol C Tables 4.2.6.8 and 6.1.1.4'

loop_
_geom_angle_atom_site_label_1
_geom_angle_atom_site_label_2
_geom_angle_atom_site_label_3
_geom_angle
_geom_angle_site_symmetry_1
_geom_angle_site_symmetry_3
_geom_angle_publ_flag
I1 Zn1 I2 121.77(13) . . ?
N3 Zn1 I1 97.27(18) . . ?
N3 Zn1 I2 98.6(2) . . ?
N3 Zn1 N1 151.1(2) . . ?
N2 Zn1 I1 115.2(2) . . ?
N2 Zn1 I2 123.0(2) . . ?
N2 Zn1 N3 76.7(2) . . ?
N2 Zn1 N1 74.4(2) . . ?
N1 Zn1 I1 96.61(18) . . ?
N1 Zn1 I2 95.5(2) . . ?
C19 N5 C15 117.7(7) . . ?
N4 O1 H1 109.5 . . ?
C11 N3 Zn1 110.2(4) . . ?
C14 N3 Zn1 142.2(5) . . ?
C14 N3 C11 107.1(6) . . ?
C10 N2 Zn1 119.3(5) . . ?
C10 N2 C6 119.5(6) . . ?
C6 N2 Zn1 120.9(5) . . ?
C5 N1 Zn1 115.3(5) . . ?
C5 N1 C1 120.0(6) . . ?
C1 N1 Zn1 124.7(5) . . ?
C14 N4 O1 126.2(6) . . ?
C12 N4 O1 120.9(6) . . ?
C12 N4 C14 112.9(6) . . ?
N1 C5 C4 120.5(7) . . ?
N1 C5 C6 115.1(6) . . ?
C4 C5 C6 124.4(7) . . ?
C5 C4 H4 120.2 . . ?
C3 C4 C5 119.6(7) . . ?
C3 C4 H4 120.2 . . ?
N5 C15 C16 121.5(7) . . ?
N5 C15 C14 113.0(7) . . ?
C16 C15 C14 125.5(7) . . ?
N2 C10 C11 114.7(7) . . ?
N2 C10 C9 121.4(7) . . ?
C9 C10 C11 123.9(7) . . ?
N3 C11 C10 118.4(6) . . ?
N3 C11 C12 110.8(6) . . ?
C12 C11 C10 130.8(7) . . ?
C15 C16 H16 121.0 . . ?
C17 C16 C15 118.1(7) . . ?
C17 C16 H16 121.0 . . ?
N3 C14 N4 107.0(6) . . ?
N3 C14 C15 129.4(6) . . ?
N4 C14 C15 123.5(6) . . ?
N5 C19 H19 118.4 . . ?
N5 C19 C18 123.2(8) . . ?
C18 C19 H19 118.4 . . ?
N2 C6 C5 113.8(7) . . ?
N2 C6 C7 122.9(7) . . ?
C7 C6 C5 123.3(7) . . ?
C4 C3 H3 120.5 . . ?
C4 C3 C2 119.0(7) . . ?
C2 C3 H3 120.5 . . ?
C19 C18 H18 120.0 . . ?
C19 C18 C17 120.0(8) . . ?
C17 C18 H18 120.0 . . ?
C16 C17 C18 119.4(8) . . ?
C16 C17 H17 120.3 . . ?
C18 C17 H17 120.3 . . ?
C6 C7 H7 120.9 . . ?
C6 C7 C8 118.2(7) . . ?
C8 C7 H7 120.9 . . ?
C3 C2 H2 120.3 . . ?
C3 C2 C1 119.4(9) . . ?
C1 C2 H2 120.3 . . ?
N4 C12 C11 102.2(6) . . ?
N4 C12 C13 123.1(7) . . ?
C11 C12 C13 134.6(7) . . ?
C10 C9 H9 121.0 . . ?
C10 C9 C8 118.0(8) . . ?
C8 C9 H9 121.0 . . ?
N1 C1 C2 121.6(8) . . ?
N1 C1 H1A 119.2 . . ?
C2 C1 H1A 119.2 . . ?
C7 C8 C9 119.7(7) . . ?
C7 C8 H8 120.1 . . ?
C9 C8 H8 120.1 . . ?
C12 C13 H13A 109.5 . . ?
C12 C13 H13B 109.5 . . ?
C12 C13 H13C 109.5 . . ?
H13A C13 H13B 109.5 . . ?
H13A C13 H13C 109.5 . . ?
H13B C13 H13C 109.5 . . ?
N8 Zn2 N6 152.6(9) . . ?
N8 Zn2 I4 98.9(11) . . ?
N8 Zn2 I3 95.6(10) . . ?
N7 Zn2 N8 75.3(9) . . ?
N7 Zn2 N6 77.4(9) . . ?
N7 Zn2 I4 119.4(12) . . ?
N7 Zn2 I3 115.2(11) . . ?
N6 Zn2 I4 93.6(11) . . ?
N6 Zn2 I3 96.8(9) . . ?
I4 Zn2 I3 125.3(7) . . ?
N10 C34 C35 120.0 . . ?
C33 C34 N10 109.8(19) . . ?
C33 C34 C35 130.2(19) . . ?
C38 N10 C34 120.0 . . ?
N10 C38 H38 120.0 . . ?
C37 C38 N10 120.0 . . ?
C37 C38 H38 120.0 . . ?
C38 C37 H37 120.0 . . ?
C38 C37 C36 120.0 . . ?
C36 C37 H37 120.0 . . ?
C37 C36 H36 120.0 . . ?
C35 C36 C37 120.0 . . ?
C35 C36 H36 120.0 . . ?
C34 C35 H35 120.0 . . ?
C36 C35 C34 120.0 . . ?
C36 C35 H35 120.0 . . ?
N9 O2 H2A 109.5 . . ?
C31 C30 N8 108.0 . . ?
C29 C30 C31 132.0(8) . . ?
C29 C30 N8 120.0(8) . . ?
C30 C31 C32 127.6(9) . . ?
N9 C31 C30 108.0 . . ?
N9 C31 C32 124.4(9) . . ?
O2 N9 C31 129(2) . . ?
O2 N9 C33 123(2) . . ?
C31 N9 C33 108.0 . . ?
C34 C33 N9 126.8(9) . . ?
C34 C33 N8 125.2(9) . . ?
N8 C33 N9 108.0 . . ?
C30 N8 Zn2 108.2(10) . . ?
C33 N8 Zn2 141.5(11) . . ?
C33 N8 C30 108.0 . . ?
C31 C32 H32A 109.5 . . ?
C31 C32 H32B 109.5 . . ?
C31 C32 H32C 109.5 . . ?
H32A C32 H32B 109.5 . . ?
H32A C32 H32C 109.5 . . ?
H32B C32 H32C 109.5 . . ?
C30 C29 N7 114.6(7) . . ?
C30 C29 C28 125.3(7) . . ?
N7 C29 C28 120.0 . . ?
C29 N7 Zn2 121.0(9) . . ?
C29 N7 C25 120.0 . . ?
C25 N7 Zn2 118.6(9) . . ?
N7 C25 C26 120.0 . . ?
N7 C25 C24 116.7(7) . . ?
C26 C25 C24 123.3(7) . . ?
C25 C26 H26 120.0 . . ?
C25 C26 C27 120.0 . . ?
C27 C26 H26 120.0 . . ?
C26 C27 H27 120.0 . . ?
C26 C27 C28 120.0 . . ?
C28 C27 H27 120.0 . . ?
C29 C28 H28 120.0 . . ?
C27 C28 C29 120.0 . . ?
C27 C28 H28 120.0 . . ?
N6 C24 C25 118.0(8) . . ?
N6 C24 C23 120.0 . . ?
C23 C24 C25 122.0(8) . . ?
C24 N6 Zn2 108.7(11) . . ?
C24 N6 C20 120.0 . . ?
C20 N6 Zn2 131.3(11) . . ?
N6 C20 H20 120.0 . . ?
C21 C20 N6 120.0 . . ?
C21 C20 H20 120.0 . . ?
C20 C21 H21 120.0 . . ?
C20 C21 C22 120.0 . . ?
C22 C21 H21 120.0 . . ?
C21 C22 H22 120.0 . . ?
C23 C22 C21 120.0 . . ?
C23 C22 H22 120.0 . . ?
C24 C23 H23 120.0 . . ?
C22 C23 C24 120.0 . . ?
C22 C23 H23 120.0 . . ?

loop_
_geom_bond_atom_site_label_1
_geom_bond_atom_site_label_2
_geom_bond_distance
_geom_bond_site_symmetry_2
_geom_bond_publ_flag
I1 Zn1 2.585(3) . ?
I2 Zn1 2.601(4) . ?
Zn1 N3 2.228(6) . ?
Zn1 N2 2.072(6) . ?
Zn1 N1 2.229(6) . ?
N5 C15 1.368(9) . ?
N5 C19 1.321(10) . ?
O1 H1 0.8400 . ?
O1 N4 1.388(8) . ?
N3 C11 1.377(9) . ?
N3 C14 1.337(9) . ?
N2 C10 1.328(9) . ?
N2 C6 1.343(9) . ?
N1 C5 1.330(10) . ?
N1 C1 1.334(10) . ?
N4 C14 1.366(9) . ?
N4 C12 1.354(9) . ?
C5 C4 1.398(10) . ?
C5 C6 1.493(11) . ?
C4 H4 0.9500 . ?
C4 C3 1.368(12) . ?
C15 C16 1.415(12) . ?
C15 C14 1.428(10) . ?
C10 C11 1.454(9) . ?
C10 C9 1.398(11) . ?
C11 C12 1.397(10) . ?
C16 H16 0.9500 . ?
C16 C17 1.369(12) . ?
C19 H19 0.9500 . ?
C19 C18 1.368(11) . ?
C6 C7 1.368(12) . ?
C3 H3 0.9500 . ?
C3 C2 1.368(12) . ?
C18 H18 0.9500 . ?
C18 C17 1.369(11) . ?
C17 H17 0.9500 . ?
C7 H7 0.9500 . ?
C7 C8 1.377(12) . ?
C2 H2 0.9500 . ?
C2 C1 1.377(11) . ?
C12 C13 1.462(10) . ?
C9 H9 0.9500 . ?
C9 C8 1.399(11) . ?
C1 H1A 0.9500 . ?
C8 H8 0.9500 . ?
C13 H13A 0.9800 . ?
C13 H13B 0.9800 . ?
C13 H13C 0.9800 . ?
Zn2 N8 2.31(2) . ?
Zn2 N7 2.051(19) . ?
Zn2 N6 2.34(3) . ?
Zn2 I4 2.608(14) . ?
Zn2 I3 2.708(9) . ?
C34 N10 1.3900 . ?
C34 C35 1.3900 . ?
C34 C33 1.38(2) . ?
N10 C38 1.3900 . ?
C38 H38 0.9500 . ?
C38 C37 1.3900 . ?
C37 H37 0.9500 . ?
C37 C36 1.3900 . ?
C36 H36 0.9500 . ?
C36 C35 1.3900 . ?
C35 H35 0.9500 . ?
O2 H2A 0.8400 . ?
O2 N9 1.287(18) . ?
C30 C31 1.4200 . ?
C30 N8 1.4200 . ?
C30 C29 1.371(17) . ?
C31 N9 1.4200 . ?
C31 C32 1.432(19) . ?
N9 C33 1.4200 . ?
C33 N8 1.4200 . ?
C32 H32A 0.9800 . ?
C32 H32B 0.9800 . ?
C32 H32C 0.9800 . ?
C29 N7 1.3900 . ?
C29 C28 1.3900 . ?
N7 C25 1.3900 . ?
C25 C26 1.3900 . ?
C25 C24 1.48(2) . ?
C26 H26 0.9500 . ?
C26 C27 1.3900 . ?
C27 H27 0.9500 . ?
C27 C28 1.3900 . ?
C28 H28 0.9500 . ?
C24 N6 1.3900 . ?
C24 C23 1.3900 . ?
N6 C20 1.3900 . ?
C20 H20 0.9500 . ?
C20 C21 1.3900 . ?
C21 H21 0.9500 . ?
C21 C22 1.3900 . ?
C22 H22 0.9500 . ?
C22 C23 1.3900 . ?
C23 H23 0.9500 . ?

loop_
_geom_torsion_atom_site_label_1
_geom_torsion_atom_site_label_2
_geom_torsion_atom_site_label_3
_geom_torsion_atom_site_label_4
_geom_torsion
_geom_torsion_site_symmetry_1
_geom_torsion_site_symmetry_2
_geom_torsion_site_symmetry_3
_geom_torsion_site_symmetry_4
_geom_torsion_publ_flag
Zn1 N3 C11 C10 -6.9(8) . . . . ?
Zn1 N3 C11 C12 171.7(5) . . . . ?
Zn1 N3 C14 N4 -169.9(6) . . . . ?
Zn1 N3 C14 C15 13.0(13) . . . . ?
Zn1 N2 C10 C11 -7.2(9) . . . . ?
Zn1 N2 C10 C9 172.1(6) . . . . ?
Zn1 N2 C6 C5 7.2(9) . . . . ?
Zn1 N2 C6 C7 -173.8(6) . . . . ?
Zn1 N1 C5 C4 -178.9(6) . . . . ?
Zn1 N1 C5 C6 2.3(9) . . . . ?
Zn1 N1 C1 C2 179.2(6) . . . . ?
N5 C15 C16 C17 3.8(11) . . . . ?
N5 C15 C14 N3 175.4(7) . . . . ?
N5 C15 C14 N4 -1.2(10) . . . . ?
N5 C19 C18 C17 0.9(12) . . . . ?
O1 N4 C14 N3 -178.6(6) . . . . ?
O1 N4 C14 C15 -1.4(11) . . . . ?
O1 N4 C12 C11 177.4(6) . . . . ?
O1 N4 C12 C13 -4.4(10) . . . . ?
N3 C11 C12 N4 2.7(8) . . . . ?
N3 C11 C12 C13 -175.2(8) . . . . ?
N2 C10 C11 N3 9.5(10) . . . . ?
N2 C10 C11 C12 -168.8(7) . . . . ?
N2 C10 C9 C8 0.3(11) . . . . ?
N2 C6 C7 C8 3.2(11) . . . . ?
N1 C5 C4 C3 -0.9(11) . . . . ?
N1 C5 C6 N2 -6.0(11) . . . . ?
N1 C5 C6 C7 175.0(7) . . . . ?
C5 N1 C1 C2 -0.7(12) . . . . ?
C5 C4 C3 C2 0.5(11) . . . . ?
C5 C6 C7 C8 -177.9(9) . . . . ?
C4 C5 C6 N2 175.3(7) . . . . ?
C4 C5 C6 C7 -3.7(13) . . . . ?
C4 C3 C2 C1 -0.1(12) . . . . ?
C15 N5 C19 C18 0.2(10) . . . . ?
C15 C16 C17 C18 -2.6(12) . . . . ?
C10 N2 C6 C5 -178.2(7) . . . . ?
C10 N2 C6 C7 0.8(10) . . . . ?
C10 C11 C12 N4 -178.9(8) . . . . ?
C10 C11 C12 C13 3.2(14) . . . . ?
C10 C9 C8 C7 3.7(12) . . . . ?
C11 N3 C14 N4 0.6(7) . . . . ?
C11 N3 C14 C15 -176.4(8) . . . . ?
C11 C10 C9 C8 179.6(8) . . . . ?
C16 C15 C14 N3 -2.4(14) . . . . ?
C16 C15 C14 N4 -179.0(7) . . . . ?
C14 N3 C11 C10 179.3(6) . . . . ?
C14 N3 C11 C12 -2.1(8) . . . . ?
C14 N4 C12 C11 -2.4(8) . . . . ?
C14 N4 C12 C13 175.8(7) . . . . ?
C14 C15 C16 C17 -178.6(9) . . . . ?
C19 N5 C15 C16 -2.6(10) . . . . ?
C19 N5 C15 C14 179.5(8) . . . . ?
C19 C18 C17 C16 0.4(12) . . . . ?
C6 N2 C10 C11 178.1(7) . . . . ?
C6 N2 C10 C9 -2.5(10) . . . . ?
C6 C5 C4 C3 177.7(10) . . . . ?
C6 C7 C8 C9 -5.3(12) . . . . ?
C3 C2 C1 N1 0.3(13) . . . . ?
C12 N4 C14 N3 1.2(8) . . . . ?
C12 N4 C14 C15 178.4(8) . . . . ?
C9 C10 C11 N3 -169.8(7) . . . . ?
C9 C10 C11 C12 11.9(13) . . . . ?
C1 N1 C5 C4 1.1(11) . . . . ?
C1 N1 C5 C6 -177.7(7) . . . . ?
Zn2 N7 C25 C26 -173(2) . . . . ?
Zn2 N7 C25 C24 9(3) . . . . ?
Zn2 N6 C20 C21 -177(3) . . . . ?
C34 N10 C38 C37 0.0 . . . . ?
C34 C33 N8 Zn2 20(5) . . . . ?
C34 C33 N8 C30 179(5) . . . . ?
N10 C34 C35 C36 0.0 . . . . ?
N10 C34 C33 N9 -10(5) . . . . ?
N10 C34 C33 N8 172(2) . . . . ?
N10 C38 C37 C36 0.0 . . . . ?
C38 C37 C36 C35 0.0 . . . . ?
C37 C36 C35 C34 0.0 . . . . ?
C35 C34 N10 C38 0.0 . . . . ?
C35 C34 C33 N9 172(3) . . . . ?
C35 C34 C33 N8 -7(6) . . . . ?
O2 N9 C33 C34 4(5) . . . . ?
O2 N9 C33 N8 -178(2) . . . . ?
C30 C31 N9 O2 178(3) . . . . ?
C30 C31 N9 C33 0.0 . . . . ?
C30 C29 N7 Zn2 -4(3) . . . . ?
C30 C29 N7 C25 -177(2) . . . . ?
C30 C29 C28 C27 176(3) . . . . ?
C31 C30 N8 Zn2 166(2) . . . . ?
C31 C30 N8 C33 0.0 . . . . ?
C31 C30 C29 N7 -166(2) . . . . ?
C31 C30 C29 C28 17(4) . . . . ?
C31 N9 C33 C34 -179(5) . . . . ?
C31 N9 C33 N8 0.0 . . . . ?
N9 C33 N8 Zn2 -159(3) . . . . ?
N9 C33 N8 C30 0.0 . . . . ?
C33 C34 N10 C38 -179(5) . . . . ?
C33 C34 C35 C36 178(6) . . . . ?
N8 C30 C31 N9 0.0 . . . . ?
N8 C30 C31 C32 -179(2) . . . . ?
N8 C30 C29 N7 10(3) . . . . ?
N8 C30 C29 C28 -166(2) . . . . ?
C32 C31 N9 O2 -4(3) . . . . ?
C32 C31 N9 C33 179(2) . . . . ?
C29 C30 C31 N9 177(3) . . . . ?
C29 C30 C31 C32 -2(4) . . . . ?
C29 C30 N8 Zn2 -11(2) . . . . ?
C29 C30 N8 C33 -177(3) . . . . ?
C29 N7 C25 C26 0.0 . . . . ?
C29 N7 C25 C24 -178(4) . . . . ?
N7 C29 C28 C27 0.0 . . . . ?
N7 C25 C26 C27 0.0 . . . . ?
N7 C25 C24 N6 -4(5) . . . . ?
N7 C25 C24 C23 176(2) . . . . ?
C25 C26 C27 C28 0.0 . . . . ?
C25 C24 N6 Zn2 -2(4) . . . . ?
C25 C24 N6 C20 180(5) . . . . ?
C25 C24 C23 C22 -180(5) . . . . ?
C26 C25 C24 N6 178(2) . . . . ?
C26 C25 C24 C23 -2(4) . . . . ?
C26 C27 C28 C29 0.0 . . . . ?
C28 C29 N7 Zn2 173(2) . . . . ?
C28 C29 N7 C25 0.0 . . . . ?
C24 C25 C26 C27 178(4) . . . . ?
C24 N6 C20 C21 0.0 . . . . ?
N6 C24 C23 C22 0.0 . . . . ?
N6 C20 C21 C22 0.0 . . . . ?
C20 C21 C22 C23 0.0 . . . . ?
C21 C22 C23 C24 0.0 . . . . ?
C23 C24 N6 Zn2 178(2) . . . . ?
C23 C24 N6 C20 0.0 . . . . ?
